data_2229685
loop_
_publ_author_name
'Yu, Peng'
'Wang, Peng'
'Zhang, Jian-Qiang'
'He, Qiu'
'Wan, Rong'

_publ_section_title
;
 (<i>E</i>)-<i>N</i>-(4-Chlorobenzylidene)-5-(4-methylphenyl)-1,3,4-thiadiazol-2-amine
;
_journal_coeditor_code HG5007
_journal_issue 4
_journal_name_full 'Acta Crystallographica Section E'
_journal_page_first o861
_journal_paper_doi 10.1107/S1600536811008841
_journal_volume 67
_journal_year 2011
_chemical_formula_iupac 'C16 H12 Cl N3 S'
_chemical_formula_moiety 'C16 H12 Cl N3 S'
_chemical_formula_sum 'C16 H12 Cl N3 S'
_chemical_formula_weight 313.80
_chemical_melting_point_gt 415
_chemical_melting_point_lt 416
_chemical_name_systematic
;
(<i>E</i>)-<i>N</i>-(4-Chlorobenzylidene)-5-(4-methylphenyl)-1,3,4-
thiadiazol-2-amine
;
_space_group_IT_number 2
_symmetry_cell_setting triclinic
_symmetry_space_group_name_Hall '-P 1'
_symmetry_space_group_name_H-M 'P -1'
_atom_sites_solution_hydrogens geom
_atom_sites_solution_primary direct
_atom_sites_solution_secondary difmap
_audit_creation_method SHELXL-97
_cell_angle_alpha 98.64(3)
_cell_angle_beta 90.66(3)
_cell_angle_gamma 99.45(3)
_cell_formula_units_Z 2
_cell_length_a 5.7940(12)
_cell_length_b 8.7510(18)
_cell_length_c 14.965(3)
_cell_measurement_reflns_used 25
_cell_measurement_temperature 293(2)
_cell_measurement_theta_max 12
_cell_measurement_theta_min 9
_cell_volume 739.5(3)
_computing_cell_refinement 'CAD-4 EXPRESS (Enraf--Nonius, 1989)'
_computing_data_collection 'CAD-4 EXPRESS (Enraf--Nonius, 1989)'
_computing_data_reduction 'XCAD4 (Harms & Wocadlo, 1995)'
_computing_molecular_graphics 'SHELXTL (Sheldrick, 2008)'
_computing_publication_material 'SHELXL97 (Sheldrick, 2008)'
_computing_structure_refinement 'SHELXL97 (Sheldrick, 2008)'
_computing_structure_solution 'SHELXS97 (Sheldrick, 2008)'
_diffrn_ambient_temperature 293(2)
_diffrn_measured_fraction_theta_full 1.000
_diffrn_measured_fraction_theta_max 1.000
_diffrn_measurement_device_type 'Enraf--Nonius CAD-4'
_diffrn_measurement_method \w/2\q
_diffrn_radiation_monochromator graphite
_diffrn_radiation_source 'fine-focus sealed tube'
_diffrn_radiation_type MoK\a
_diffrn_radiation_wavelength 0.71073
_diffrn_reflns_av_R_equivalents 0.0266
_diffrn_reflns_av_sigmaI/netI 0.0643
_diffrn_reflns_limit_h_max 6
_diffrn_reflns_limit_h_min 0
_diffrn_reflns_limit_k_max 10
_diffrn_reflns_limit_k_min -10
_diffrn_reflns_limit_l_max 18
_diffrn_reflns_limit_l_min -18
_diffrn_reflns_number 3001
_diffrn_reflns_theta_full 25.37
_diffrn_reflns_theta_max 25.37
_diffrn_reflns_theta_min 1.38
_diffrn_standards_decay_% 1
_diffrn_standards_interval_count 200
_diffrn_standards_interval_time 120
_diffrn_standards_number 3
_exptl_absorpt_coefficient_mu 0.395
_exptl_absorpt_correction_T_max 0.9616
_exptl_absorpt_correction_T_min 0.8907
_exptl_absorpt_correction_type psi-scan
_exptl_absorpt_process_details '(North <i>et al.</i>,1968)'
_exptl_crystal_colour colorless
_exptl_crystal_density_diffrn 1.409
_exptl_crystal_density_method 'not measured'
_exptl_crystal_description plate
_exptl_crystal_F_000 324
_exptl_crystal_size_max 0.30
_exptl_crystal_size_mid 0.10
_exptl_crystal_size_min 0.10
_refine_diff_density_max 0.255
_refine_diff_density_min -0.331
_refine_ls_extinction_method none
_refine_ls_goodness_of_fit_ref 1.004
_refine_ls_hydrogen_treatment constr
_refine_ls_matrix_type full
_refine_ls_number_parameters 190
_refine_ls_number_reflns 2708
_refine_ls_number_restraints 0
_refine_ls_restrained_S_all 1.004
_refine_ls_R_factor_all 0.0917
_refine_ls_R_factor_gt 0.0576
_refine_ls_shift/su_max 0.000
_refine_ls_shift/su_mean 0.000
_refine_ls_structure_factor_coef Fsqd
_refine_ls_weighting_details 'calc w=1/[\s^2^(Fo^2^)+(0.0970P)^2^] where P=(Fo^2^+2Fc^2^)/3'
_refine_ls_weighting_scheme calc
_refine_ls_wR_factor_gt 0.1479
_refine_ls_wR_factor_ref 0.1790
_reflns_number_gt 1816
_reflns_number_total 2708
_reflns_threshold_expression I>2sigma(I)
_cod_data_source_file hg5007.cif
_cod_data_source_block I
_cod_database_code 2229685
_cod_database_fobs_code 2229685

loop_
_symmetry_equiv_pos_as_xyz
'x, y, z'
'-x, -y, -z'

loop_
_atom_site_type_symbol
_atom_site_label
_atom_site_fract_x
_atom_site_fract_y
_atom_site_fract_z
_atom_site_U_iso_or_equiv
_atom_site_adp_type
_atom_site_calc_flag
_atom_site_refinement_flags
_atom_site_occupancy
_atom_site_disorder_assembly
_atom_site_disorder_group
S S 0.23283(16) 0.39838(13) 0.35972(7) 0.0476(3) Uani d . 1 . .
Cl Cl -0.1368(3) -0.07874(15) 0.83792(8) 0.0817(5) Uani d . 1 . .
N N1 0.6673(6) 0.4295(4) 0.3257(2) 0.0519(9) Uani d . 1 . .
C C1 0.3679(10) 0.7600(6) -0.0164(3) 0.0755(15) Uani d . 1 . .
H H1B 0.2081 0.7357 -0.0388 0.113 Uiso calc R 1 . .
H H1C 0.4673 0.7212 -0.0622 0.113 Uiso calc R 1 . .
H H1D 0.4125 0.8715 -0.0008 0.113 Uiso calc R 1 . .
N N2 0.6450(6) 0.3517(4) 0.3990(2) 0.0541(9) Uani d . 1 . .
C C2 0.3925(8) 0.6843(5) 0.0659(3) 0.0514(10) Uani d . 1 . .
N N3 0.3694(6) 0.2419(4) 0.4943(2) 0.0453(8) Uani d . 1 . .
C C3 0.6064(8) 0.7020(5) 0.1130(3) 0.0549(11) Uani d . 1 . .
H H3B 0.7361 0.7632 0.0927 0.066 Uiso calc R 1 . .
C C4 0.6334(7) 0.6324(5) 0.1885(3) 0.0509(10) Uani d . 1 . .
H H4A 0.7784 0.6480 0.2188 0.061 Uiso calc R 1 . .
C C5 0.4413(6) 0.5384(4) 0.2189(2) 0.0411(9) Uani d . 1 . .
C C6 0.2262(7) 0.5216(5) 0.1734(3) 0.0484(10) Uani d . 1 . .
H H6A 0.0957 0.4613 0.1937 0.058 Uiso calc R 1 . .
C C7 0.2041(7) 0.5928(5) 0.0990(3) 0.0527(10) Uani d . 1 . .
H H7A 0.0580 0.5794 0.0698 0.063 Uiso calc R 1 . .
C C8 0.4687(6) 0.4610(4) 0.2982(2) 0.0393(8) Uani d . 1 . .
C C9 0.4290(7) 0.3246(4) 0.4246(3) 0.0431(9) Uani d . 1 . .
C C10 0.1634(7) 0.2334(4) 0.5231(3) 0.0453(9) Uani d . 1 . .
H H10A 0.0582 0.2843 0.4964 0.054 Uiso calc R 1 . .
C C11 0.0852(7) 0.1474(4) 0.5959(2) 0.0433(9) Uani d . 1 . .
C C12 0.2161(7) 0.0438(4) 0.6275(3) 0.0455(9) Uani d . 1 . .
H H12A 0.3516 0.0236 0.5986 0.055 Uiso calc R 1 . .
C C13 0.1470(8) -0.0277(5) 0.7001(3) 0.0536(10) Uani d . 1 . .
H H13A 0.2334 -0.0969 0.7207 0.064 Uiso calc R 1 . .
C C14 -0.0557(8) 0.0053(5) 0.7428(3) 0.0513(10) Uani d . 1 . .
C C15 -0.1919(7) 0.1018(5) 0.7109(3) 0.0529(10) Uani d . 1 . .
H H15A -0.3294 0.1195 0.7391 0.063 Uiso calc R 1 . .
C C16 -0.1227(7) 0.1715(5) 0.6373(3) 0.0481(10) Uani d . 1 . .
H H16A -0.2153 0.2354 0.6148 0.058 Uiso calc R 1 . .

loop_
_atom_site_aniso_label
_atom_site_aniso_U_11
_atom_site_aniso_U_22
_atom_site_aniso_U_33
_atom_site_aniso_U_12
_atom_site_aniso_U_13
_atom_site_aniso_U_23
S 0.0299(5) 0.0636(7) 0.0531(6) 0.0081(4) 0.0042(4) 0.0203(5)
Cl 0.1063(11) 0.0751(9) 0.0674(8) 0.0093(8) 0.0292(8) 0.0275(7)
N1 0.0352(18) 0.065(2) 0.061(2) 0.0123(16) 0.0090(16) 0.0222(18)
C1 0.091(4) 0.078(3) 0.058(3) 0.004(3) 0.012(3) 0.019(2)
N2 0.0350(19) 0.069(2) 0.064(2) 0.0163(17) 0.0095(16) 0.0223(18)
C2 0.062(3) 0.051(2) 0.041(2) 0.011(2) 0.010(2) 0.0053(18)
N3 0.0394(18) 0.0472(18) 0.0524(19) 0.0119(15) 0.0037(15) 0.0125(15)
C3 0.049(3) 0.057(3) 0.057(3) 0.000(2) 0.016(2) 0.013(2)
C4 0.039(2) 0.055(2) 0.056(2) 0.0050(19) 0.0035(18) 0.006(2)
C5 0.040(2) 0.039(2) 0.042(2) 0.0035(17) 0.0042(16) 0.0024(16)
C6 0.038(2) 0.058(2) 0.047(2) -0.0003(18) 0.0041(17) 0.0078(18)
C7 0.043(2) 0.064(3) 0.048(2) 0.003(2) -0.0022(18) 0.009(2)
C8 0.0298(19) 0.040(2) 0.047(2) 0.0063(16) 0.0047(16) 0.0023(16)
C9 0.039(2) 0.045(2) 0.046(2) 0.0113(17) 0.0026(17) 0.0051(17)
C10 0.041(2) 0.047(2) 0.050(2) 0.0121(18) 0.0021(18) 0.0084(18)
C11 0.038(2) 0.046(2) 0.043(2) 0.0069(17) -0.0031(17) 0.0010(17)
C12 0.037(2) 0.044(2) 0.056(2) 0.0080(17) 0.0081(18) 0.0073(18)
C13 0.056(3) 0.049(2) 0.058(3) 0.013(2) 0.005(2) 0.0115(19)
C14 0.060(3) 0.043(2) 0.048(2) 0.000(2) 0.005(2) 0.0051(18)
C15 0.038(2) 0.054(2) 0.064(3) 0.0032(19) 0.0130(19) 0.003(2)
C16 0.041(2) 0.053(2) 0.052(2) 0.0108(19) 0.0015(18) 0.0098(19)

loop_
_atom_type_symbol
_atom_type_description
_atom_type_scat_dispersion_real
_atom_type_scat_dispersion_imag
_atom_type_scat_source
C C 0.0033 0.0016 'International Tables Vol C Tables 4.2.6.8 and 6.1.1.4'
H H 0.0000 0.0000 'International Tables Vol C Tables 4.2.6.8 and 6.1.1.4'
N N 0.0061 0.0033 'International Tables Vol C Tables 4.2.6.8 and 6.1.1.4'
S S 0.1246 0.1234 'International Tables Vol C Tables 4.2.6.8 and 6.1.1.4'
Cl Cl 0.1484 0.1585 'International Tables Vol C Tables 4.2.6.8 and 6.1.1.4'

loop_
_geom_angle_atom_site_label_1
_geom_angle_atom_site_label_2
_geom_angle_atom_site_label_3
_geom_angle_site_symmetry_1
_geom_angle_site_symmetry_3
_geom_angle
_geom_angle_publ_flag
C8 S C9 . . 86.66(18) ?
C8 N1 N2 . . 112.6(3) ?
C2 C1 H1B . . 109.5 ?
C2 C1 H1C . . 109.5 ?
H1B C1 H1C . . 109.5 ?
C2 C1 H1D . . 109.5 ?
H1B C1 H1D . . 109.5 ?
H1C C1 H1D . . 109.5 ?
C9 N2 N1 . . 112.7(3) ?
C7 C2 C3 . . 116.6(4) ?
C7 C2 C1 . . 121.8(4) ?
C3 C2 C1 . . 121.6(4) ?
C10 N3 C9 . . 119.0(3) ?
C4 C3 C2 . . 122.5(4) ?
C4 C3 H3B . . 118.7 ?
C2 C3 H3B . . 118.7 ?
C3 C4 C5 . . 119.5(4) ?
C3 C4 H4A . . 120.3 ?
C5 C4 H4A . . 120.3 ?
C6 C5 C4 . . 118.5(4) ?
C6 C5 C8 . . 121.4(3) ?
C4 C5 C8 . . 120.0(3) ?
C7 C6 C5 . . 120.8(4) ?
C7 C6 H6A . . 119.6 ?
C5 C6 H6A . . 119.6 ?
C6 C7 C2 . . 122.1(4) ?
C6 C7 H7A . . 119.0 ?
C2 C7 H7A . . 119.0 ?
N1 C8 C5 . . 123.9(3) ?
N1 C8 S . . 114.6(3) ?
C5 C8 S . . 121.4(3) ?
N2 C9 N3 . . 121.5(3) ?
N2 C9 S . . 113.3(3) ?
N3 C9 S . . 125.2(3) ?
N3 C10 C11 . . 122.6(4) ?
N3 C10 H10A . . 118.7 ?
C11 C10 H10A . . 118.7 ?
C16 C11 C12 . . 119.0(4) ?
C16 C11 C10 . . 119.1(4) ?
C12 C11 C10 . . 121.9(3) ?
C13 C12 C11 . . 120.8(4) ?
C13 C12 H12A . . 119.6 ?
C11 C12 H12A . . 119.6 ?
C12 C13 C14 . . 118.6(4) ?
C12 C13 H13A . . 120.7 ?
C14 C13 H13A . . 120.7 ?
C15 C14 C13 . . 121.6(4) ?
C15 C14 Cl . . 119.7(3) ?
C13 C14 Cl . . 118.7(3) ?
C16 C15 C14 . . 119.3(4) ?
C16 C15 H15A . . 120.4 ?
C14 C15 H15A . . 120.4 ?
C15 C16 C11 . . 120.5(4) ?
C15 C16 H16A . . 119.7 ?
C11 C16 H16A . . 119.7 ?

loop_
_geom_bond_atom_site_label_1
_geom_bond_atom_site_label_2
_geom_bond_site_symmetry_2
_geom_bond_distance
_geom_bond_publ_flag
S C8 . 1.718(4) ?
S C9 . 1.748(4) ?
Cl C14 . 1.734(4) ?
N1 C8 . 1.303(5) ?
N1 N2 . 1.371(4) ?
C1 C2 . 1.500(6) ?
C1 H1B . 0.9600 ?
C1 H1C . 0.9600 ?
C1 H1D . 0.9600 ?
N2 C9 . 1.308(5) ?
C2 C7 . 1.386(6) ?
C2 C3 . 1.392(6) ?
N3 C10 . 1.268(5) ?
N3 C9 . 1.372(5) ?
C3 C4 . 1.381(5) ?
C3 H3B . 0.9300 ?
C4 C5 . 1.395(5) ?
C4 H4A . 0.9300 ?
C5 C6 . 1.389(5) ?
C5 C8 . 1.471(5) ?
C6 C7 . 1.369(5) ?
C6 H6A . 0.9300 ?
C7 H7A . 0.9300 ?
C10 C11 . 1.451(5) ?
C10 H10A . 0.9300 ?
C11 C16 . 1.393(5) ?
C11 C12 . 1.402(5) ?
C12 C13 . 1.366(5) ?
C12 H12A . 0.9300 ?
C13 C14 . 1.394(6) ?
C13 H13A . 0.9300 ?
C14 C15 . 1.376(6) ?
C15 C16 . 1.371(5) ?
C15 H15A . 0.9300 ?
C16 H16A . 0.9300 ?

loop_
_geom_hbond_atom_site_label_D
_geom_hbond_atom_site_label_H
_geom_hbond_atom_site_label_A
_geom_hbond_site_symmetry_A
_geom_hbond_distance_DH
_geom_hbond_distance_HA
_geom_hbond_distance_DA
_geom_hbond_angle_DHA
_geom_hbond_publ_flag
C6 H6A S . 0.93 2.76 3.139(5) 106 yes
C10 H10A S . 0.93 2.56 3.019(4) 111 yes

loop_
_geom_torsion_atom_site_label_1
_geom_torsion_atom_site_label_2
_geom_torsion_atom_site_label_3
_geom_torsion_atom_site_label_4
_geom_torsion_site_symmetry_1
_geom_torsion_site_symmetry_2
_geom_torsion_site_symmetry_3
_geom_torsion_site_symmetry_4
_geom_torsion
_geom_torsion_publ_flag
C8 N1 N2 C9 . . . . 0.7(5) ?
C7 C2 C3 C4 . . . . 0.4(6) ?
C1 C2 C3 C4 . . . . -179.5(4) ?
C2 C3 C4 C5 . . . . 0.9(6) ?
C3 C4 C5 C6 . . . . -1.8(6) ?
C3 C4 C5 C8 . . . . 178.8(3) ?
C4 C5 C6 C7 . . . . 1.5(6) ?
C8 C5 C6 C7 . . . . -179.2(3) ?
C5 C6 C7 C2 . . . . -0.1(6) ?
C3 C2 C7 C6 . . . . -0.8(6) ?
C1 C2 C7 C6 . . . . 179.1(4) ?
N2 N1 C8 C5 . . . . -177.7(3) ?
N2 N1 C8 S . . . . 0.1(4) ?
C6 C5 C8 N1 . . . . 157.1(4) ?
C4 C5 C8 N1 . . . . -23.5(6) ?
C6 C5 C8 S . . . . -20.5(5) ?
C4 C5 C8 S . . . . 158.9(3) ?
C9 S C8 N1 . . . . -0.6(3) ?
C9 S C8 C5 . . . . 177.2(3) ?
N1 N2 C9 N3 . . . . 177.1(3) ?
N1 N2 C9 S . . . . -1.2(5) ?
C10 N3 C9 N2 . . . . 172.4(4) ?
C10 N3 C9 S . . . . -9.6(5) ?
C8 S C9 N2 . . . . 1.0(3) ?
C8 S C9 N3 . . . . -177.2(3) ?
C9 N3 C10 C11 . . . . 179.5(3) ?
N3 C10 C11 C16 . . . . 165.7(4) ?
N3 C10 C11 C12 . . . . -12.5(6) ?
C16 C11 C12 C13 . . . . -2.7(6) ?
C10 C11 C12 C13 . . . . 175.5(4) ?
C11 C12 C13 C14 . . . . -0.5(6) ?
C12 C13 C14 C15 . . . . 3.0(6) ?
C12 C13 C14 Cl . . . . -177.2(3) ?
C13 C14 C15 C16 . . . . -2.2(6) ?
Cl C14 C15 C16 . . . . 178.0(3) ?
C14 C15 C16 C11 . . . . -1.1(6) ?
C12 C11 C16 C15 . . . . 3.5(6) ?
C10 C11 C16 C15 . . . . -174.7(4) ?

loop_
_cod_related_entry_id
_cod_related_entry_database
_cod_related_entry_code
1 ChemSpider 30656582
